data_7222294
loop_
_publ_author_name
'sun, kai'
'Ma, Fengji'
'Liu, Lulu'
'Sun, Jingjing'
'Liu, Xin'
'Wang, Yachao'
'Zhang, Zhiguo'
'Zhang, Guisheng'

_publ_section_title
;
 Iodine-Mediated Regioselective C--N and C--I Bonds Formation of Alkenes
;
_journal_name_full 'RSC Adv.'
_journal_paper_doi 10.1039/C5RA14407H
_journal_year 2015
_chemical_formula_sum 'C14 H12 I N3 O0'
_chemical_formula_weight 349.17
_chemical_name_systematic
; 
 ? 
;
_space_group_IT_number 14
_symmetry_cell_setting monoclinic
_symmetry_space_group_name_Hall '-P 2ybc'
_symmetry_space_group_name_H-M 'P 1 21/c 1'
_atom_sites_solution_hydrogens geom
_atom_sites_solution_primary direct
_atom_sites_solution_secondary difmap
_audit_creation_method SHELXL-97
_audit_update_record
;
2015-09-03 deposited with the CCDC.
2015-09-24 downloaded from the CCDC.
;
_cell_angle_alpha 90.00
_cell_angle_beta 99.24(3)
_cell_angle_gamma 90.00
_cell_formula_units_Z 4
_cell_length_a 8.7065(17)
_cell_length_b 13.352(3)
_cell_length_c 11.519(2)
_cell_measurement_reflns_used 4398
_cell_measurement_temperature 293(2)
_cell_measurement_theta_max 28.28
_cell_measurement_theta_min 2.35
_cell_volume 1321.7(5)
_computing_cell_refinement 'Bruker SAINT'
_computing_data_collection 'Bruker APEX2'
_computing_data_reduction 'Bruker SAINT'
_computing_molecular_graphics 'Bruker SHELXTL'
_computing_publication_material 'Bruker SHELXTL'
_computing_structure_refinement 'SHELXL-97 (Sheldrick, 2008)'
_computing_structure_solution 'SHELXS-97 (Sheldrick, 2008)'
_diffrn_ambient_temperature 293(2)
_diffrn_measured_fraction_theta_full 0.994
_diffrn_measured_fraction_theta_max 0.994
_diffrn_measurement_device_type 'Bruker APEX-II CCD'
_diffrn_measurement_method '\f and \w scans'
_diffrn_radiation_monochromator graphite
_diffrn_radiation_source 'fine-focus sealed tube'
_diffrn_radiation_type MoK\a
_diffrn_radiation_wavelength 0.71073
_diffrn_reflns_av_R_equivalents 0.0262
_diffrn_reflns_av_sigmaI/netI 0.0371
_diffrn_reflns_limit_h_max 8
_diffrn_reflns_limit_h_min -10
_diffrn_reflns_limit_k_max 15
_diffrn_reflns_limit_k_min -11
_diffrn_reflns_limit_l_max 13
_diffrn_reflns_limit_l_min -8
_diffrn_reflns_number 4771
_diffrn_reflns_theta_full 25.01
_diffrn_reflns_theta_max 25.01
_diffrn_reflns_theta_min 2.35
_diffrn_standards_decay_% 0
_diffrn_standards_interval_count 0
_diffrn_standards_interval_time 0
_diffrn_standards_number 0
_exptl_absorpt_coefficient_mu 2.408
_exptl_absorpt_correction_type none
_exptl_crystal_colour colorless
_exptl_crystal_density_diffrn 1.755
_exptl_crystal_density_method 'not measured'
_exptl_crystal_description block
_exptl_crystal_F_000 680
_exptl_crystal_size_max 0.20
_exptl_crystal_size_mid 0.20
_exptl_crystal_size_min 0.20
_refine_diff_density_max 1.676
_refine_diff_density_min -1.418
_refine_diff_density_rms 0.148
_refine_ls_extinction_method none
_refine_ls_goodness_of_fit_ref 1.014
_refine_ls_hydrogen_treatment constr
_refine_ls_matrix_type full
_refine_ls_number_parameters 163
_refine_ls_number_reflns 2315
_refine_ls_number_restraints 0
_refine_ls_restrained_S_all 1.014
_refine_ls_R_factor_all 0.0382
_refine_ls_R_factor_gt 0.0355
_refine_ls_shift/su_max 0.002
_refine_ls_shift/su_mean 0.000
_refine_ls_structure_factor_coef Fsqd
_refine_ls_weighting_details 'calc w=1/[\s^2^(Fo^2^)+(0.1000P)^2^+0.0000P] where P=(Fo^2^+2Fc^2^)/3'
_refine_ls_weighting_scheme calc
_refine_ls_wR_factor_gt 0.1164
_refine_ls_wR_factor_ref 0.1197
_reflns_number_gt 2139
_reflns_number_total 2315
_reflns_threshold_expression I>2sigma(I)
_cod_data_source_file c5ra14407h2.cif
_cod_data_source_block 1
_cod_depositor_comments
;
The following automatic conversions were performed:

'_symmetry_cell_setting' value 'Monoclinic' changed to 'monoclinic'
according to
/usr/data/users/saulius/crontab/automatic-downloads/rss-feeds/RSC/lib/dictionaries/cif_core.dic
dictionary named 'cif_core.dic' version 2.4.2 from 2011-04-26.

Automatic conversion script
Id: cif_fix_values 3271 2015-04-21 07:52:19Z andrius 
;
_cod_original_sg_symbol_H-M 'P2(1)/c  '
_cod_database_code 7222294

loop_
_symmetry_equiv_pos_as_xyz
'x, y, z'
'-x, y+1/2, -z+1/2'
'-x, -y, -z'
'x, -y-1/2, z-1/2'

loop_
_atom_site_label
_atom_site_type_symbol
_atom_site_fract_x
_atom_site_fract_y
_atom_site_fract_z
_atom_site_U_iso_or_equiv
_atom_site_adp_type
_atom_site_occupancy
_atom_site_symmetry_multiplicity
_atom_site_calc_flag
_atom_site_refinement_flags
I1 I 0.71217(3) 0.072424(18) 0.78272(2) 0.02315(18) Uani 1 1 d .
N1 N 0.9148(3) 0.2868(2) 0.8121(3) 0.0180(6) Uani 1 1 d .
N2 N 0.9108(3) 0.2858(2) 0.6932(3) 0.0208(7) Uani 1 1 d .
C4 C 1.4114(4) 0.2853(3) 0.8933(3) 0.0261(9) Uani 1 1 d .
H4A H 1.4710 0.3253 0.8517 0.031 Uiso 1 1 calc R
C14 C 0.8402(4) 0.3702(3) 0.8435(3) 0.0165(7) Uani 1 1 d .
C2 C 1.3922(4) 0.1786(3) 1.0543(3) 0.0245(8) Uani 1 1 d .
H2A H 1.4406 0.1445 1.1206 0.029 Uiso 1 1 calc R
C1 C 1.2364(4) 0.1725(3) 1.0242(3) 0.0225(8) Uani 1 1 d .
H1A H 1.1788 0.1359 1.0707 0.027 Uiso 1 1 calc R
C7 C 0.9859(4) 0.2064(3) 0.8875(3) 0.0189(7) Uani 1 1 d .
H7A H 0.9388 0.2062 0.9593 0.023 Uiso 1 1 calc R
C11 C 0.6856(5) 0.5483(3) 0.8419(4) 0.0272(9) Uani 1 1 d .
H11A H 0.6361 0.6098 0.8442 0.033 Uiso 1 1 calc R
C10 C 0.7093(4) 0.5107(3) 0.7346(4) 0.0223(8) Uani 1 1 d .
H10A H 0.6740 0.5440 0.6645 0.027 Uiso 1 1 calc R
C8 C 0.9569(4) 0.1053(3) 0.8291(3) 0.0213(8) Uani 1 1 d .
H8A H 1.0058 0.0539 0.8819 0.026 Uiso 1 1 calc R
H8B H 1.0047 0.1038 0.7586 0.026 Uiso 1 1 calc R
C6 C 1.1604(4) 0.2213(3) 0.9226(3) 0.0181(7) Uani 1 1 d .
C12 C 0.7335(4) 0.4970(3) 0.9472(4) 0.0277(9) Uani 1 1 d .
H12A H 0.7105 0.5244 1.0166 0.033 Uiso 1 1 calc R
C13 C 0.8138(5) 0.4070(3) 0.9528(4) 0.0224(8) Uani 1 1 d .
H13A H 0.8475 0.3738 1.0232 0.027 Uiso 1 1 calc R
C5 C 1.2491(4) 0.2779(3) 0.8567(3) 0.0246(8) Uani 1 1 d .
H5A H 1.2019 0.3106 0.7890 0.029 Uiso 1 1 calc R
N3 N 0.8364(3) 0.3648(3) 0.6466(3) 0.0224(7) Uani 1 1 d .
C3 C 1.4808(4) 0.2335(3) 0.9902(3) 0.0239(8) Uani 1 1 d .
H3A H 1.5882 0.2357 1.0122 0.029 Uiso 1 1 calc R
C9 C 0.7900(4) 0.4187(3) 0.7369(4) 0.0178(9) Uani 1 1 d .

loop_
_atom_site_aniso_label
_atom_site_aniso_U_11
_atom_site_aniso_U_22
_atom_site_aniso_U_33
_atom_site_aniso_U_23
_atom_site_aniso_U_13
_atom_site_aniso_U_12
I1 0.0192(2) 0.0154(3) 0.0350(3) 0.00006(9) 0.00503(15) -0.00247(8)
N1 0.0193(15) 0.0090(15) 0.0263(15) -0.0005(12) 0.0053(12) -0.0011(12)
N2 0.0233(16) 0.0143(17) 0.0269(15) 0.0001(13) 0.0101(13) 0.0001(13)
C4 0.0203(19) 0.026(2) 0.033(2) 0.0008(17) 0.0070(16) -0.0041(16)
C14 0.0116(15) 0.0091(18) 0.0289(18) -0.0011(14) 0.0036(14) -0.0032(13)
C2 0.025(2) 0.020(2) 0.0258(18) -0.0008(16) -0.0011(16) 0.0055(16)
C1 0.0215(19) 0.016(2) 0.0293(18) 0.0000(16) 0.0030(16) -0.0002(16)
C7 0.0172(17) 0.0146(19) 0.0249(17) 0.0013(15) 0.0033(14) 0.0030(14)
C11 0.0209(19) 0.0111(18) 0.051(3) -0.0004(19) 0.0109(19) -0.0005(17)
C10 0.0144(16) 0.017(2) 0.036(2) 0.0080(17) 0.0059(15) -0.0015(15)
C8 0.0151(17) 0.015(2) 0.033(2) 0.0009(17) 0.0018(15) 0.0004(16)
C6 0.0226(18) 0.0072(17) 0.0247(17) 0.0000(14) 0.0038(15) 0.0039(14)
C12 0.027(2) 0.021(2) 0.037(2) -0.0108(18) 0.0110(17) 0.0007(17)
C13 0.025(2) 0.0150(18) 0.028(2) -0.0025(16) 0.0047(17) -0.0054(16)
C5 0.025(2) 0.021(2) 0.0272(18) 0.0017(17) 0.0027(16) 0.0009(17)
N3 0.0208(15) 0.0204(18) 0.0259(16) 0.0068(14) 0.0034(13) 0.0017(14)
C3 0.0169(17) 0.024(2) 0.0303(19) -0.0050(17) 0.0021(15) 0.0028(16)
C9 0.015(2) 0.010(2) 0.0294(19) 0.0051(14) 0.0082(16) -0.0030(12)

loop_
_atom_type_symbol
_atom_type_description
_atom_type_scat_dispersion_real
_atom_type_scat_dispersion_imag
_atom_type_scat_source
C C 0.0033 0.0016 'International Tables Vol C Tables 4.2.6.8 and 6.1.1.4'
H H 0.0000 0.0000 'International Tables Vol C Tables 4.2.6.8 and 6.1.1.4'
N N 0.0061 0.0033 'International Tables Vol C Tables 4.2.6.8 and 6.1.1.4'
O O 0.0106 0.0060 'International Tables Vol C Tables 4.2.6.8 and 6.1.1.4'
I I -0.4742 1.8119 'International Tables Vol C Tables 4.2.6.8 and 6.1.1.4'

loop_
_geom_angle_atom_site_label_1
_geom_angle_atom_site_label_2
_geom_angle_atom_site_label_3
_geom_angle
N2 N1 C14 109.7(3)
N2 N1 C7 122.1(3)
C14 N1 C7 128.1(3)
N3 N2 N1 109.5(3)
C3 C4 C5 119.8(4)
C3 C4 H4A 120.1
C5 C4 H4A 120.1
N1 C14 C9 103.9(3)
N1 C14 C13 132.5(4)
C9 C14 C13 123.6(4)
C1 C2 C3 121.7(4)
C1 C2 H2A 119.1
C3 C2 H2A 119.1
C2 C1 C6 120.4(4)
C2 C1 H1A 119.8
C6 C1 H1A 119.8
N1 C7 C8 111.6(3)
N1 C7 C6 111.9(3)
C8 C7 C6 108.8(3)
N1 C7 H7A 108.1
C8 C7 H7A 108.1
C6 C7 H7A 108.1
C10 C11 C12 122.2(4)
C10 C11 H11A 118.9
C12 C11 H11A 118.9
C11 C10 C9 116.4(4)
C11 C10 H10A 121.8
C9 C10 H10A 121.8
C7 C8 I1 112.3(2)
C7 C8 H8A 109.1
I1 C8 H8A 109.1
C7 C8 H8B 109.1
I1 C8 H8B 109.1
H8A C8 H8B 107.9
C5 C6 C1 118.5(3)
C5 C6 C7 123.0(3)
C1 C6 C7 118.5(3)
C13 C12 C11 122.9(4)
C13 C12 H12A 118.5
C11 C12 H12A 118.5
C12 C13 C14 114.6(4)
C12 C13 H13A 122.7
C14 C13 H13A 122.7
C6 C5 C4 119.5(4)
C6 C5 H5A 120.3
C4 C5 H5A 120.3
N2 N3 C9 107.3(3)
C2 C3 C4 120.0(3)
C2 C3 H3A 120.0
C4 C3 H3A 120.0
N3 C9 C14 109.5(3)
N3 C9 C10 130.1(4)
C14 C9 C10 120.3(4)

loop_
_geom_bond_atom_site_label_1
_geom_bond_atom_site_label_2
_geom_bond_distance
I1 C8 2.157(4)
N1 N2 1.364(4)
N1 C14 1.367(5)
N1 C7 1.455(5)
N2 N3 1.308(4)
C4 C3 1.368(5)
C4 C5 1.412(5)
C4 H4A 0.9300
C14 C9 1.395(6)
C14 C13 1.404(5)
C2 C1 1.348(5)
C2 C3 1.364(5)
C2 H2A 0.9300
C1 C6 1.408(5)
C1 H1A 0.9300
C7 C8 1.512(5)
C7 C6 1.522(5)
C7 H7A 0.9800
C11 C10 1.381(6)
C11 C12 1.397(6)
C11 H11A 0.9300
C10 C9 1.413(5)
C10 H10A 0.9300
C8 H8A 0.9700
C8 H8B 0.9700
C6 C5 1.390(5)
C12 C13 1.386(6)
C12 H12A 0.9300
C13 H13A 0.9300
C5 H5A 0.9300
N3 C9 1.377(5)
C3 H3A 0.9300

loop_
_geom_torsion_atom_site_label_1
_geom_torsion_atom_site_label_2
_geom_torsion_atom_site_label_3
_geom_torsion_atom_site_label_4
_geom_torsion
C14 N1 N2 N3 -0.2(4)
C7 N1 N2 N3 178.0(3)
N2 N1 C14 C9 0.5(4)
C7 N1 C14 C9 -177.6(3)
N2 N1 C14 C13 -178.9(4)
C7 N1 C14 C13 3.0(6)
C3 C2 C1 C6 1.6(6)
N2 N1 C7 C8 -37.2(4)
C14 N1 C7 C8 140.7(3)
N2 N1 C7 C6 85.1(4)
C14 N1 C7 C6 -97.0(4)
C12 C11 C10 C9 -2.3(6)
N1 C7 C8 I1 -58.8(3)
C6 C7 C8 I1 177.2(2)
C2 C1 C6 C5 -1.9(5)
C2 C1 C6 C7 175.8(3)
N1 C7 C6 C5 -24.1(5)
C8 C7 C6 C5 99.7(4)
N1 C7 C6 C1 158.3(3)
C8 C7 C6 C1 -77.9(4)
C10 C11 C12 C13 2.8(6)
C11 C12 C13 C14 -1.4(6)
N1 C14 C13 C12 179.0(4)
C9 C14 C13 C12 -0.3(5)
C1 C6 C5 C4 -0.3(5)
C7 C6 C5 C4 -177.9(3)
C3 C4 C5 C6 2.8(6)
N1 N2 N3 C9 -0.2(4)
C1 C2 C3 C4 0.9(6)
C5 C4 C3 C2 -3.1(6)
N2 N3 C9 C14 0.5(4)
N2 N3 C9 C10 178.5(4)
N1 C14 C9 N3 -0.6(4)
C13 C14 C9 N3 178.9(3)
N1 C14 C9 C10 -178.8(3)
C13 C14 C9 C10 0.7(5)
C11 C10 C9 N3 -177.2(4)
C11 C10 C9 C14 0.6(5)
